data_4117599
loop_
_publ_author_name
'Simon Duttwyler'
'Colin Lu'
'Arnold L. Rheingold'
'Robert G. Bergman'
'Jonathan A. Ellman'

_publ_contact_author_address
;
Department of Chemistry
Yale University
New Haven, CT 06520
United States
;
_publ_contact_author_email jonathan.ellman@yale.edu
_publ_contact_author_name 'Jonathan A. Ellman'
_publ_section_title
;
 Highly Diastereoselective Synthesis of Tetrahydropyridines by a C-H
 Activation-Cyclization-Reduction Cascade
;
_journal_name_full 'Journal of the American Chemical Society'
_journal_page_first 4064
_journal_page_last 4067
_journal_paper_doi 10.1021/ja2119833
_journal_volume 134
_journal_year 2012
_chemical_formula_sum 'C31.5 H40 N4 O9 S'
_chemical_formula_weight 650.74
_chemical_name_systematic
; 
 ? 
;
_space_group_IT_number 15
_symmetry_cell_setting monoclinic
_symmetry_space_group_name_Hall '-C 2yc'
_symmetry_space_group_name_H-M 'C 1 2/c 1'
_atom_sites_solution_hydrogens geom
_atom_sites_solution_primary direct
_atom_sites_solution_secondary difmap
_audit_creation_method SHELXL-97
_cell_angle_alpha 90.00
_cell_angle_beta 118.0060(10)
_cell_angle_gamma 90.00
_cell_formula_units_Z 8
_cell_length_a 23.1540(12)
_cell_length_b 14.5068(7)
_cell_length_c 21.9732(11)
_cell_measurement_reflns_used 6553
_cell_measurement_temperature 100(2)
_cell_measurement_theta_max 25.27
_cell_measurement_theta_min 2.25
_cell_volume 6516.3(6)
_computing_cell_refinement 'Bruker SAINT'
_computing_data_collection 'Bruker APEX2'
_computing_data_reduction 'Bruker SAINT'
_computing_molecular_graphics 'Bruker SHELXTL'
_computing_publication_material 'Bruker SHELXTL'
_computing_structure_refinement 'SHELXL-97 (Sheldrick, 1997)'
_computing_structure_solution 'SHELXS-97 (Sheldrick, 1990)'
_diffrn_ambient_temperature 100(2)
_diffrn_measured_fraction_theta_full 0.999
_diffrn_measured_fraction_theta_max 0.999
_diffrn_measurement_device_type 'Bruker APEX-II CCD'
_diffrn_measurement_method '\f and \w scans'
_diffrn_radiation_monochromator graphite
_diffrn_radiation_source 'fine-focus sealed tube'
_diffrn_radiation_type MoK\a
_diffrn_radiation_wavelength 0.71073
_diffrn_reflns_av_R_equivalents 0.0429
_diffrn_reflns_av_sigmaI/netI 0.0376
_diffrn_reflns_limit_h_max 27
_diffrn_reflns_limit_h_min -27
_diffrn_reflns_limit_k_max 17
_diffrn_reflns_limit_k_min -17
_diffrn_reflns_limit_l_max 26
_diffrn_reflns_limit_l_min -26
_diffrn_reflns_number 24796
_diffrn_reflns_theta_full 25.00
_diffrn_reflns_theta_max 25.39
_diffrn_reflns_theta_min 1.72
_exptl_absorpt_coefficient_mu 0.158
_exptl_absorpt_correction_T_max 0.9570
_exptl_absorpt_correction_T_min 0.9437
_exptl_absorpt_correction_type multi-scan
_exptl_absorpt_process_details SADABS
_exptl_crystal_colour colorless
_exptl_crystal_density_diffrn 1.327
_exptl_crystal_description block
_exptl_crystal_F_000 2760
_exptl_crystal_size_max 0.37
_exptl_crystal_size_mid 0.33
_exptl_crystal_size_min 0.28
_refine_diff_density_max 0.322
_refine_diff_density_min -0.370
_refine_diff_density_rms 0.051
_refine_ls_extinction_method none
_refine_ls_goodness_of_fit_ref 1.003
_refine_ls_hydrogen_treatment constr
_refine_ls_matrix_type full
_refine_ls_number_parameters 418
_refine_ls_number_reflns 5991
_refine_ls_number_restraints 0
_refine_ls_restrained_S_all 1.003
_refine_ls_R_factor_all 0.0619
_refine_ls_R_factor_gt 0.0444
_refine_ls_shift/su_max 0.000
_refine_ls_shift/su_mean 0.000
_refine_ls_structure_factor_coef Fsqd
_refine_ls_weighting_details 'calc w=1/[\s^2^(Fo^2^)+(0.0581P)^2^+9.1683P] where P=(Fo^2^+2Fc^2^)/3'
_refine_ls_weighting_scheme calc
_refine_ls_wR_factor_gt 0.1108
_refine_ls_wR_factor_ref 0.1246
_reflns_number_gt 4699
_reflns_number_total 5991
_reflns_threshold_expression >2sigma(I)
_cod_data_source_file ja2119833_si_002_1.cif
_cod_data_source_block Product_8
_cod_original_formula_sum 'C31.50 H40 N4 O9 S'
_cod_database_code 4117599

loop_
_symmetry_equiv_pos_as_xyz
'x, y, z'
'-x, y, -z+1/2'
'x+1/2, y+1/2, z'
'-x+1/2, y+1/2, -z+1/2'
'-x, -y, -z'
'x, -y, z-1/2'
'-x+1/2, -y+1/2, -z'
'x+1/2, -y+1/2, z-1/2'

loop_
_atom_site_label
_atom_site_type_symbol
_atom_site_fract_x
_atom_site_fract_y
_atom_site_fract_z
_atom_site_U_iso_or_equiv
_atom_site_adp_type
_atom_site_occupancy
_atom_site_symmetry_multiplicity
_atom_site_calc_flag
_atom_site_refinement_flags
S1 S 0.14242(2) 0.56289(4) 0.12767(2) 0.02137(14) Uani 1 1 d .
O1 O 0.15172(7) 0.56764(11) 0.06771(7) 0.0289(4) Uani 1 1 d .
O2 O 0.17922(7) 0.48981(10) 0.17556(7) 0.0259(3) Uani 1 1 d .
O3 O 0.14622(7) 0.64943(10) 0.16167(7) 0.0261(3) Uani 1 1 d .
O4 O 0.09527(9) 0.30477(11) 0.15349(8) 0.0394(4) Uani 1 1 d .
O5 O 0.10834(7) 0.35667(10) 0.06798(7) 0.0271(3) Uani 1 1 d .
O6 O -0.14108(8) 0.37254(12) 0.07842(8) 0.0353(4) Uani 1 1 d .
O7 O -0.17051(8) 0.51621(12) 0.06101(8) 0.0366(4) Uani 1 1 d .
O8 O 0.01209(8) 0.74563(11) 0.11739(8) 0.0343(4) Uani 1 1 d .
O9 O 0.03443(7) 0.71311(10) 0.03408(7) 0.0272(3) Uani 1 1 d .
N1 N 0.19288(8) 0.93791(12) 0.21942(9) 0.0233(4) Uani 1 1 d .
H10B H 0.2267 0.9764 0.2485 0.028 Uiso 1 1 calc R
N2 N 0.08506(9) 0.36041(12) 0.10774(9) 0.0240(4) Uani 1 1 d .
N3 N -0.13139(9) 0.45360(14) 0.07140(9) 0.0287(4) Uani 1 1 d .
N4 N 0.02042(8) 0.69154(12) 0.07923(9) 0.0242(4) Uani 1 1 d .
C1 C 0.18479(11) 1.03167(15) 0.12120(11) 0.0297(5) Uani 1 1 d .
H1B H 0.1825 1.0261 0.0748 0.036 Uiso 1 1 calc R
C2 C 0.11837(12) 1.06559(15) 0.10816(12) 0.0325(5) Uani 1 1 d .
C3 C 0.09323(12) 1.04021(16) 0.14912(12) 0.0344(5) Uani 1 1 d .
C4 C 0.13015(11) 0.98197(16) 0.21269(12) 0.0297(5) Uani 1 1 d .
H4A H 0.1004 0.9300 0.2093 0.036 Uiso 1 1 calc R
C5 C 0.20751(12) 0.84342(15) 0.25523(11) 0.0280(5) Uani 1 1 d .
H5A H 0.1838 0.7959 0.2199 0.034 Uiso 1 1 calc R
H5B H 0.2548 0.8309 0.2740 0.034 Uiso 1 1 calc R
C6 C 0.19002(11) 0.83171(14) 0.31280(11) 0.0246(5) Uani 1 1 d .
C7 C 0.23312(11) 0.85792(15) 0.37988(11) 0.0299(5) Uani 1 1 d .
H7A H 0.2737 0.8857 0.3897 0.036 Uiso 1 1 calc R
C8 C 0.21704(13) 0.84367(17) 0.43260(12) 0.0376(6) Uani 1 1 d .
H8A H 0.2466 0.8620 0.4783 0.045 Uiso 1 1 calc R
C9 C 0.15806(14) 0.80278(19) 0.41863(13) 0.0425(6) Uani 1 1 d .
H9A H 0.1470 0.7933 0.4547 0.051 Uiso 1 1 calc R
C10 C 0.11549(13) 0.77591(19) 0.35232(13) 0.0422(6) Uani 1 1 d .
H10A H 0.0749 0.7481 0.3427 0.051 Uiso 1 1 calc R
C11 C 0.13158(12) 0.78929(16) 0.29961(12) 0.0318(5) Uani 1 1 d .
H11A H 0.1024 0.7693 0.2542 0.038 Uiso 1 1 calc R
C12 C 0.14527(12) 0.86516(16) 0.10174(11) 0.0313(5) Uani 1 1 d .
H12A H 0.1590 0.8014 0.1182 0.038 Uiso 1 1 calc R
H12B H 0.1035 0.8771 0.1025 0.038 Uiso 1 1 calc R
C13 C 0.13414(14) 0.87284(18) 0.02902(13) 0.0432(7) Uani 1 1 d .
H13A H 0.1117 0.9258 0.0034 0.052 Uiso 1 1 calc R
C14 C 0.15287(18) 0.8127(2) -0.00118(16) 0.0640(9) Uani 1 1 d .
H14A H 0.1754 0.7589 0.0229 0.077 Uiso 1 1 calc R
H14B H 0.1441 0.8221 -0.0475 0.077 Uiso 1 1 calc R
C15 C 0.19774(11) 0.93302(15) 0.15156(10) 0.0259(5) Uani 1 1 d .
C16 C 0.02597(13) 1.06891(19) 0.13883(15) 0.0466(7) Uani 1 1 d .
H16A H 0.0318 1.1150 0.1745 0.056 Uiso 1 1 calc R
H16B H 0.0023 1.0995 0.0934 0.056 Uiso 1 1 calc R
C17 C -0.01638(13) 0.9910(2) 0.14209(14) 0.0481(7) Uani 1 1 d .
H17A H -0.0604 1.0143 0.1290 0.072 Uiso 1 1 calc R
H17B H 0.0030 0.9665 0.1891 0.072 Uiso 1 1 calc R
H17C H -0.0191 0.9418 0.1102 0.072 Uiso 1 1 calc R
C18 C 0.23923(13) 1.10234(17) 0.16112(13) 0.0392(6) Uani 1 1 d .
H18A H 0.2247 1.1638 0.1412 0.059 Uiso 1 1 calc R
H18B H 0.2787 1.0853 0.1580 0.059 Uiso 1 1 calc R
H18C H 0.2490 1.1029 0.2096 0.059 Uiso 1 1 calc R
C19 C 0.14316(14) 1.03663(17) 0.27803(13) 0.0402(6) Uani 1 1 d .
H19A H 0.1011 1.0439 0.2790 0.048 Uiso 1 1 calc R
H19B H 0.1722 0.9992 0.3187 0.048 Uiso 1 1 calc R
C20 C 0.17356(14) 1.13086(19) 0.28594(14) 0.0446(6) Uani 1 1 d .
H20A H 0.1770 1.1605 0.3276 0.067 Uiso 1 1 calc R
H20B H 0.1461 1.1687 0.2456 0.067 Uiso 1 1 calc R
H20C H 0.2173 1.1246 0.2897 0.067 Uiso 1 1 calc R
C21 C 0.26587(11) 0.90001(17) 0.16795(12) 0.0324(5) Uani 1 1 d .
H21A H 0.2986 0.9358 0.2066 0.049 Uiso 1 1 calc R
H21B H 0.2725 0.9084 0.1274 0.049 Uiso 1 1 calc R
H21C H 0.2704 0.8346 0.1804 0.049 Uiso 1 1 calc R
C22 C 0.08504(15) 1.12757(18) 0.04587(13) 0.0460(7) Uani 1 1 d .
H22A H 0.0431 1.1486 0.0416 0.069 Uiso 1 1 calc R
H22B H 0.0775 1.0933 0.0043 0.069 Uiso 1 1 calc R
H22C H 0.1130 1.1810 0.0513 0.069 Uiso 1 1 calc R
C23 C 0.05789(10) 0.52783(14) 0.09853(9) 0.0196(4) Uani 1 1 d .
C24 C 0.03897(10) 0.43665(14) 0.09795(10) 0.0215(4) Uani 1 1 d .
C25 C -0.02210(11) 0.40996(15) 0.08850(10) 0.0241(5) Uani 1 1 d .
H25A H -0.0328 0.3468 0.0888 0.029 Uiso 1 1 calc R
C26 C -0.06675(10) 0.47880(15) 0.07866(10) 0.0227(5) Uani 1 1 d .
C27 C -0.05262(10) 0.57052(15) 0.07656(10) 0.0227(5) Uani 1 1 d .
H27A H -0.0841 0.6171 0.0691 0.027 Uiso 1 1 calc R
C28 C 0.00908(10) 0.59251(14) 0.08571(10) 0.0209(4) Uani 1 1 d .
C29 C 0.0000 0.5835(3) 0.2500 0.0405(9) Uani 1 2 d S
H29A H 0.0000 0.6490 0.2500 0.049 Uiso 1 2 calc SR
C30 C 0.05496(12) 0.5350(2) 0.25829(11) 0.0398(6) Uani 1 1 d .
H30A H 0.0928 0.5674 0.2639 0.048 Uiso 1 1 calc R
C31 C 0.05471(11) 0.43968(19) 0.25836(11) 0.0358(6) Uani 1 1 d .
H31A H 0.0927 0.4074 0.2642 0.043 Uiso 1 1 calc R
C32 C 0.0000 0.3901(3) 0.2500 0.0330(8) Uani 1 2 d S
C33 C 0.0000 0.2869(3) 0.2500 0.0495(10) Uani 1 2 d S
H33A H -0.0447 0.2644 0.2215 0.074 Uiso 0.50 1 calc PR
H33B H 0.0164 0.2644 0.2973 0.074 Uiso 0.50 1 calc PR
H33C H 0.0283 0.2644 0.2312 0.074 Uiso 0.50 1 calc PR

loop_
_atom_site_aniso_label
_atom_site_aniso_U_11
_atom_site_aniso_U_22
_atom_site_aniso_U_33
_atom_site_aniso_U_23
_atom_site_aniso_U_13
_atom_site_aniso_U_12
S1 0.0188(3) 0.0233(3) 0.0189(3) -0.0009(2) 0.0063(2) 0.0002(2)
O1 0.0238(8) 0.0400(9) 0.0241(8) 0.0005(7) 0.0122(7) -0.0019(7)
O2 0.0233(8) 0.0247(8) 0.0222(8) 0.0003(6) 0.0044(6) 0.0034(6)
O3 0.0236(8) 0.0227(8) 0.0246(8) -0.0030(6) 0.0052(6) -0.0008(6)
O4 0.0548(11) 0.0302(9) 0.0383(9) 0.0145(8) 0.0261(9) 0.0128(8)
O5 0.0264(8) 0.0281(8) 0.0285(8) -0.0034(7) 0.0143(7) 0.0005(7)
O6 0.0369(10) 0.0360(10) 0.0379(9) -0.0043(8) 0.0217(8) -0.0117(8)
O7 0.0263(9) 0.0473(11) 0.0386(9) 0.0029(8) 0.0172(8) 0.0042(8)
O8 0.0394(10) 0.0254(9) 0.0447(10) -0.0080(7) 0.0251(8) 0.0023(7)
O9 0.0267(8) 0.0272(8) 0.0248(8) 0.0040(6) 0.0098(7) -0.0013(7)
N1 0.0217(9) 0.0243(10) 0.0227(9) 0.0034(7) 0.0095(8) 0.0004(8)
N2 0.0258(10) 0.0214(9) 0.0236(9) -0.0015(8) 0.0104(8) -0.0003(8)
N3 0.0266(10) 0.0390(12) 0.0222(9) -0.0032(8) 0.0129(8) -0.0050(9)
N4 0.0201(9) 0.0232(10) 0.0263(9) 0.0008(8) 0.0085(8) 0.0032(7)
C1 0.0370(13) 0.0258(12) 0.0266(11) 0.0023(10) 0.0152(10) -0.0046(10)
C2 0.0384(14) 0.0221(12) 0.0287(12) 0.0006(9) 0.0088(11) -0.0021(10)
C3 0.0330(13) 0.0281(13) 0.0359(13) 0.0007(10) 0.0112(11) 0.0037(10)
C4 0.0272(12) 0.0280(12) 0.0351(13) 0.0035(10) 0.0156(10) 0.0048(10)
C5 0.0335(13) 0.0232(12) 0.0292(12) 0.0047(9) 0.0164(10) 0.0045(10)
C6 0.0290(12) 0.0179(11) 0.0282(11) 0.0052(9) 0.0145(10) 0.0021(9)
C7 0.0279(12) 0.0270(12) 0.0321(12) 0.0023(10) 0.0119(10) -0.0014(10)
C8 0.0448(15) 0.0378(14) 0.0246(12) -0.0015(10) 0.0117(11) -0.0024(12)
C9 0.0547(17) 0.0469(16) 0.0372(14) 0.0031(12) 0.0309(13) -0.0051(13)
C10 0.0389(15) 0.0475(16) 0.0457(15) 0.0030(13) 0.0244(13) -0.0122(12)
C11 0.0316(13) 0.0321(13) 0.0280(12) 0.0009(10) 0.0109(10) -0.0065(10)
C12 0.0328(13) 0.0272(12) 0.0306(12) -0.0016(10) 0.0122(11) -0.0041(10)
C13 0.0581(18) 0.0335(14) 0.0292(13) -0.0013(11) 0.0133(13) -0.0096(13)
C14 0.096(3) 0.062(2) 0.0447(17) -0.0161(15) 0.0415(18) -0.0199(19)
C15 0.0259(11) 0.0317(12) 0.0211(10) -0.0005(9) 0.0117(9) -0.0021(10)
C16 0.0388(15) 0.0475(17) 0.0509(16) 0.0064(13) 0.0189(13) 0.0133(13)
C17 0.0374(15) 0.0608(19) 0.0429(15) -0.0034(14) 0.0161(13) 0.0023(14)
C18 0.0443(15) 0.0327(14) 0.0362(13) 0.0016(11) 0.0154(12) -0.0096(12)
C19 0.0507(16) 0.0350(14) 0.0409(14) 0.0058(11) 0.0264(13) 0.0129(12)
C20 0.0473(16) 0.0421(15) 0.0410(14) -0.0012(12) 0.0179(13) 0.0073(13)
C21 0.0297(13) 0.0417(14) 0.0299(12) -0.0004(11) 0.0175(11) -0.0023(11)
C22 0.0601(18) 0.0334(14) 0.0328(14) 0.0063(11) 0.0121(13) 0.0076(13)
C23 0.0214(11) 0.0233(11) 0.0133(9) -0.0010(8) 0.0075(8) -0.0006(9)
C24 0.0253(11) 0.0224(11) 0.0162(10) 0.0012(8) 0.0092(9) 0.0032(9)
C25 0.0296(12) 0.0247(11) 0.0184(10) -0.0007(9) 0.0117(9) -0.0041(9)
C26 0.0218(11) 0.0306(12) 0.0156(10) -0.0028(9) 0.0088(9) -0.0039(9)
C27 0.0219(11) 0.0277(12) 0.0169(10) 0.0004(8) 0.0078(9) 0.0037(9)
C28 0.0247(11) 0.0219(11) 0.0158(9) -0.0018(8) 0.0092(9) -0.0004(9)
C29 0.044(2) 0.050(2) 0.0213(16) 0.000 0.0100(16) 0.000
C30 0.0325(14) 0.0637(18) 0.0218(12) -0.0046(12) 0.0116(11) -0.0116(13)
C31 0.0242(12) 0.0615(18) 0.0226(11) -0.0017(11) 0.0117(10) 0.0017(12)
C32 0.0314(18) 0.049(2) 0.0190(15) 0.000 0.0125(14) 0.000
C33 0.054(3) 0.056(3) 0.044(2) 0.000 0.028(2) 0.000

loop_
_atom_type_symbol
_atom_type_description
_atom_type_scat_dispersion_real
_atom_type_scat_dispersion_imag
_atom_type_scat_source
C C 0.0033 0.0016 'International Tables Vol C Tables 4.2.6.8 and 6.1.1.4'
H H 0.0000 0.0000 'International Tables Vol C Tables 4.2.6.8 and 6.1.1.4'
N N 0.0061 0.0033 'International Tables Vol C Tables 4.2.6.8 and 6.1.1.4'
O O 0.0106 0.0060 'International Tables Vol C Tables 4.2.6.8 and 6.1.1.4'
S S 0.1246 0.1234 'International Tables Vol C Tables 4.2.6.8 and 6.1.1.4'

loop_
_geom_angle_atom_site_label_1
_geom_angle_atom_site_label_2
_geom_angle_atom_site_label_3
_geom_angle
_geom_angle_site_symmetry_1
O1 S1 O3 115.81(9) .
O1 S1 O2 114.23(9) .
O3 S1 O2 112.78(9) .
O1 S1 C23 106.89(9) .
O3 S1 C23 102.66(9) .
O2 S1 C23 102.61(9) .
C4 N1 C5 113.16(16) .
C4 N1 C15 114.91(16) .
C5 N1 C15 110.73(15) .
O4 N2 O5 125.27(18) .
O4 N2 C24 117.42(16) .
O5 N2 C24 117.27(16) .
O6 N3 O7 125.01(19) .
O6 N3 C26 117.57(19) .
O7 N3 C26 117.38(19) .
O9 N4 O8 125.33(18) .
O9 N4 C28 117.02(16) .
O8 N4 C28 117.57(17) .
C2 C1 C18 112.3(2) .
C2 C1 C15 110.94(18) .
C18 C1 C15 115.41(19) .
C3 C2 C1 120.7(2) .
C3 C2 C22 125.2(2) .
C1 C2 C22 114.0(2) .
C2 C3 C4 122.9(2) .
C2 C3 C16 124.4(2) .
C4 C3 C16 112.7(2) .
C3 C4 N1 115.05(18) .
C3 C4 C19 110.64(19) .
N1 C4 C19 111.33(18) .
C6 C5 N1 116.65(17) .
C11 C6 C7 119.1(2) .
C11 C6 C5 119.6(2) .
C7 C6 C5 121.1(2) .
C8 C7 C6 120.3(2) .
C9 C8 C7 120.1(2) .
C10 C9 C8 119.8(2) .
C9 C10 C11 120.3(2) .
C10 C11 C6 120.4(2) .
C13 C12 C15 113.07(19) .
C14 C13 C12 124.6(3) .
C21 C15 C12 110.46(18) .
C21 C15 C1 111.27(18) .
C12 C15 C1 110.77(18) .
C21 C15 N1 108.82(16) .
C12 C15 N1 108.80(16) .
C1 C15 N1 106.60(16) .
C17 C16 C3 115.3(2) .
C20 C19 C4 116.7(2) .
C24 C23 C28 114.62(19) .
C24 C23 S1 123.37(16) .
C28 C23 S1 121.25(16) .
C25 C24 C23 124.21(19) .
C25 C24 N2 115.38(18) .
C23 C24 N2 120.41(18) .
C26 C25 C24 117.3(2) .
C27 C26 C25 122.19(19) .
C27 C26 N3 118.77(19) .
C25 C26 N3 119.04(19) .
C26 C27 C28 117.6(2) .
C27 C28 C23 123.98(19) .
C27 C28 N4 115.34(18) .
C23 C28 N4 120.66(18) .
C30 C29 C30 119.2(4) 2
C31 C30 C29 120.2(3) .
C30 C31 C32 121.4(2) .
C31 C32 C31 117.8(3) 2
C31 C32 C33 121.12(17) 2
C31 C32 C33 121.12(17) .

loop_
_geom_bond_atom_site_label_1
_geom_bond_atom_site_label_2
_geom_bond_distance
_geom_bond_site_symmetry_2
S1 O1 1.4330(15) .
S1 O3 1.4422(15) .
S1 O2 1.4543(15) .
S1 C23 1.823(2) .
O4 N2 1.223(2) .
O5 N2 1.225(2) .
O6 N3 1.220(2) .
O7 N3 1.226(2) .
O8 N4 1.228(2) .
O9 N4 1.221(2) .
N1 C4 1.529(3) .
N1 C5 1.537(3) .
N1 C15 1.549(2) .
N2 C24 1.481(3) .
N3 C26 1.475(3) .
N4 C28 1.479(3) .
C1 C2 1.509(3) .
C1 C18 1.540(3) .
C1 C15 1.548(3) .
C2 C3 1.333(3) .
C2 C22 1.512(3) .
C3 C4 1.508(3) .
C3 C16 1.523(3) .
C4 C19 1.541(3) .
C5 C6 1.508(3) .
C6 C11 1.387(3) .
C6 C7 1.390(3) .
C7 C8 1.389(3) .
C8 C9 1.385(4) .
C9 C10 1.378(4) .
C10 C11 1.387(3) .
C12 C13 1.498(3) .
C12 C15 1.547(3) .
C13 C14 1.288(4) .
C15 C21 1.521(3) .
C16 C17 1.520(4) .
C19 C20 1.510(4) .
C23 C24 1.392(3) .
C23 C28 1.392(3) .
C24 C25 1.384(3) .
C25 C26 1.380(3) .
C26 C27 1.376(3) .
C27 C28 1.383(3) .
C29 C30 1.389(3) 2
C29 C30 1.389(3) .
C30 C31 1.383(4) .
C31 C32 1.392(3) .
C32 C31 1.392(3) 2
C32 C33 1.497(5) .
